data_1505909
loop_
_publ_author_name
'Jouvenot, Damien'
'Glazer, Edith C.'
'Tor, Yitzhak'

_publ_section_title
;
 Photodimerizable ditopic ligand.
;
_journal_issue 10
_journal_name_full 'Organic letters'
_journal_page_first 1987
_journal_page_last 1990
_journal_paper_doi 10.1021/ol060253i
_journal_volume 8
_journal_year 2006
_chemical_formula_moiety 'C22 H14 N4'
_chemical_formula_sum 'C22 H14 N4'
_chemical_formula_weight 334.37
_chemical_name_systematic
; 
 ? 
;
_space_group_IT_number 33
_symmetry_cell_setting orthorhombic
_symmetry_space_group_name_Hall 'P 2c -2n'
_symmetry_space_group_name_H-M 'P n a 21'
_atom_sites_solution_hydrogens geom
_atom_sites_solution_primary direct
_atom_sites_solution_secondary difmap
_audit_creation_method SHELXL-97
_cell_angle_alpha 90.00
_cell_angle_beta 90.00
_cell_angle_gamma 90.00
_cell_formula_units_Z 4
_cell_length_a 23.964(9)
_cell_length_b 6.054(2)
_cell_length_c 11.160(4)
_cell_measurement_reflns_used 5771
_cell_measurement_temperature 218(2)
_cell_measurement_theta_max 28.02
_cell_measurement_theta_min 2.49
_cell_volume 1619.1(10)
_computing_cell_refinement 'Bruker SMART'
_computing_data_collection 'Bruker SMART'
_computing_data_reduction 'Bruker SAINT'
_computing_molecular_graphics 'Bruker SHELXTL'
_computing_publication_material 'Bruker SHELXTL'
_computing_structure_refinement 'SHELXL-97 (Sheldrick, 1997)'
_computing_structure_solution 'SHELXS-97 (Sheldrick, 1990)'
_diffrn_ambient_temperature 218(2)
_diffrn_measured_fraction_theta_full 0.959
_diffrn_measured_fraction_theta_max 0.959
_diffrn_measurement_device_type 'CCD area detector'
_diffrn_measurement_method 'phi and omega scans'
_diffrn_radiation_monochromator graphite
_diffrn_radiation_source 'fine-focus sealed tube'
_diffrn_radiation_type MoK\a
_diffrn_radiation_wavelength 0.71073
_diffrn_reflns_av_R_equivalents 0.0434
_diffrn_reflns_av_sigmaI/netI 0.0303
_diffrn_reflns_limit_h_max 31
_diffrn_reflns_limit_h_min -28
_diffrn_reflns_limit_k_max 8
_diffrn_reflns_limit_k_min -7
_diffrn_reflns_limit_l_max 14
_diffrn_reflns_limit_l_min -14
_diffrn_reflns_number 11582
_diffrn_reflns_theta_full 28.30
_diffrn_reflns_theta_max 28.30
_diffrn_reflns_theta_min 1.70
_exptl_absorpt_coefficient_mu 0.084
_exptl_absorpt_correction_T_max 0.9875
_exptl_absorpt_correction_T_min 0.9551
_exptl_absorpt_correction_type multi-scan
_exptl_absorpt_process_details sadabs
_exptl_crystal_colour yellow
_exptl_crystal_density_diffrn 1.372
_exptl_crystal_density_meas 0
_exptl_crystal_density_method 'not measured'
_exptl_crystal_description block
_exptl_crystal_F_000 696
_exptl_crystal_size_max 0.40
_exptl_crystal_size_mid 0.15
_exptl_crystal_size_min 0.15
_refine_diff_density_max 0.211
_refine_diff_density_min -0.201
_refine_diff_density_rms 0.035
_refine_ls_abs_structure_details 'Flack H D (1983), Acta Cryst. A39, 876-881'
_refine_ls_abs_structure_Flack 0(10)
_refine_ls_extinction_method none
_refine_ls_goodness_of_fit_ref 1.052
_refine_ls_hydrogen_treatment constr
_refine_ls_matrix_type full
_refine_ls_number_parameters 235
_refine_ls_number_reflns 2019
_refine_ls_number_restraints 1
_refine_ls_restrained_S_all 1.052
_refine_ls_R_factor_all 0.0425
_refine_ls_R_factor_gt 0.0383
_refine_ls_shift/su_max 0.000
_refine_ls_shift/su_mean 0.000
_refine_ls_structure_factor_coef Fsqd
_refine_ls_weighting_details 'calc w=1/[\s^2^(Fo^2^)+(0.0533P)^2^+0.2018P] where P=(Fo^2^+2Fc^2^)/3'
_refine_ls_weighting_scheme calc
_refine_ls_wR_factor_gt 0.0940
_refine_ls_wR_factor_ref 0.0966
_reflns_number_gt 1859
_reflns_number_total 2019
_reflns_threshold_expression >2sigma(I)
_cod_data_source_file ol060253isi20060129_124731.cif
_cod_data_source_block tora15
_cod_depositor_comments
;
The following automatic conversions were performed:

'_symmetry_cell_setting' value 'Orthorhombic' changed to
'orthorhombic' according to
/home/saulius/struct/CIF-dictionaries/cif_core.dic dictionary named
'cif_core.dic' version 2.4.1 from 2010-06-29.

Automatic conversion script
Id: cif_fix_values 1715 2011-07-08 13:25:40Z adriana 
;
_cod_original_cell_volume 1619.0(11)
_cod_original_sg_symbol_H-M Pna2(1)
_cod_database_code 1505909

loop_
_symmetry_equiv_pos_as_xyz
'x, y, z'
'-x, -y, z+1/2'
'x+1/2, -y+1/2, z'
'-x+1/2, y+1/2, z+1/2'

loop_
_atom_site_label
_atom_site_type_symbol
_atom_site_fract_x
_atom_site_fract_y
_atom_site_fract_z
_atom_site_U_iso_or_equiv
_atom_site_adp_type
_atom_site_occupancy
_atom_site_symmetry_multiplicity
_atom_site_calc_flag
_atom_site_refinement_flags
N1 N 0.15797(9) -0.4785(3) 0.43554(19) 0.0444(5) Uani 1 1 d .
N2 N 0.03457(7) 0.4755(3) 0.14182(19) 0.0364(4) Uani 1 1 d .
N3 N 0.21132(7) -0.2474(3) 0.16880(18) 0.0345(4) Uani 1 1 d .
N4 N 0.09025(10) 0.0516(3) -0.02592(18) 0.0414(5) Uani 1 1 d .
C1 C 0.04827(9) 0.0622(4) 0.4442(2) 0.0406(5) Uani 1 1 d .
H1A H 0.0278 0.0925 0.5141 0.049 Uiso 1 1 calc R
C2 C 0.08432(9) -0.1166(4) 0.4424(2) 0.0372(5) Uani 1 1 d .
C3 C 0.09076(10) -0.2613(4) 0.5419(2) 0.0457(6) Uani 1 1 d .
H3A H 0.0711 -0.2357 0.6134 0.055 Uiso 1 1 calc R
C4 C 0.12537(11) -0.4352(5) 0.5323(2) 0.0503(6) Uani 1 1 d .
H4A H 0.1271 -0.5339 0.5973 0.060 Uiso 1 1 calc R
C5 C 0.15460(8) -0.3472(3) 0.3417(2) 0.0336(5) Uani 1 1 d .
C6 C 0.11625(8) -0.1631(3) 0.3367(2) 0.0307(4) Uani 1 1 d .
C7 C 0.10790(8) -0.0338(3) 0.2348(2) 0.0294(4) Uani 1 1 d .
H7A H 0.1272 -0.0682 0.1639 0.035 Uiso 1 1 calc R
C8 C 0.07136(8) 0.1455(3) 0.23639(19) 0.0293(4) Uani 1 1 d .
C9 C 0.06456(8) 0.2934(3) 0.1371(2) 0.0296(4) Uani 1 1 d .
C10 C 0.00684(9) 0.5194(4) 0.2471(3) 0.0434(6) Uani 1 1 d .
H10A H -0.0146 0.6492 0.2509 0.052 Uiso 1 1 calc R
C11 C 0.00819(9) 0.3909(4) 0.3444(2) 0.0427(6) Uani 1 1 d .
H11A H -0.0130 0.4281 0.4124 0.051 Uiso 1 1 calc R
C12 C 0.04183(8) 0.1979(4) 0.3445(2) 0.0347(5) Uani 1 1 d .
C13 C 0.19295(8) -0.4079(3) 0.2421(2) 0.0321(4) Uani 1 1 d .
C14 C 0.20941(9) -0.6273(3) 0.2276(2) 0.0410(6) Uani 1 1 d .
H14A H 0.1967 -0.7365 0.2809 0.049 Uiso 1 1 calc R
C15 C 0.24427(10) -0.6822(4) 0.1352(3) 0.0467(6) Uani 1 1 d .
H15A H 0.2557 -0.8295 0.1244 0.056 Uiso 1 1 calc R
C16 C 0.26257(10) -0.5192(4) 0.0579(3) 0.0437(6) Uani 1 1 d .
H16A H 0.2861 -0.5528 -0.0070 0.052 Uiso 1 1 calc R
C17 C 0.24516(9) -0.3052(4) 0.0793(2) 0.0380(5) Uani 1 1 d .
H17A H 0.2580 -0.1936 0.0276 0.046 Uiso 1 1 calc R
C18 C 0.09348(8) 0.2549(3) 0.0209(2) 0.0301(4) Uani 1 1 d .
C19 C 0.12171(9) 0.4263(4) -0.0348(2) 0.0379(5) Uani 1 1 d .
H19A H 0.1222 0.5684 -0.0007 0.045 Uiso 1 1 calc R
C20 C 0.14916(10) 0.3846(5) -0.1411(2) 0.0478(6) Uani 1 1 d .
H20A H 0.1697 0.4965 -0.1795 0.057 Uiso 1 1 calc R
C21 C 0.14595(12) 0.1766(5) -0.1897(2) 0.0564(7) Uani 1 1 d .
H21A H 0.1641 0.1432 -0.2621 0.068 Uiso 1 1 calc R
C22 C 0.11569(14) 0.0185(4) -0.1302(3) 0.0545(7) Uani 1 1 d .
H22A H 0.1128 -0.1220 -0.1654 0.065 Uiso 1 1 calc R

loop_
_atom_site_aniso_label
_atom_site_aniso_U_11
_atom_site_aniso_U_22
_atom_site_aniso_U_33
_atom_site_aniso_U_23
_atom_site_aniso_U_13
_atom_site_aniso_U_12
N1 0.0455(10) 0.0512(11) 0.0365(11) 0.0163(9) -0.0073(10) -0.0097(9)
N2 0.0313(8) 0.0383(9) 0.0396(11) -0.0061(8) -0.0020(8) 0.0047(7)
N3 0.0336(9) 0.0310(8) 0.0388(10) 0.0041(7) 0.0015(8) 0.0004(7)
N4 0.0595(12) 0.0364(9) 0.0282(10) 0.0011(8) 0.0031(9) 0.0063(8)
C1 0.0324(10) 0.0652(14) 0.0242(11) -0.0075(10) 0.0070(9) -0.0091(10)
C2 0.0330(10) 0.0535(12) 0.0251(11) 0.0002(10) 0.0000(9) -0.0136(9)
C3 0.0448(12) 0.0690(16) 0.0233(12) 0.0068(11) 0.0009(10) -0.0181(12)
C4 0.0558(15) 0.0613(14) 0.0339(13) 0.0205(11) -0.0085(12) -0.0161(12)
C5 0.0327(9) 0.0370(10) 0.0311(11) 0.0082(9) -0.0067(9) -0.0094(8)
C6 0.0290(9) 0.0386(9) 0.0245(10) 0.0016(9) -0.0017(8) -0.0092(8)
C7 0.0271(9) 0.0372(9) 0.0238(10) 0.0000(9) 0.0009(8) -0.0030(7)
C8 0.0241(8) 0.0366(9) 0.0272(10) -0.0028(8) 0.0013(9) -0.0034(7)
C9 0.0260(9) 0.0342(9) 0.0285(10) -0.0032(8) -0.0029(8) -0.0011(7)
C10 0.0333(10) 0.0461(11) 0.0509(15) -0.0153(12) -0.0004(11) 0.0076(9)
C11 0.0308(10) 0.0593(14) 0.0381(13) -0.0177(12) 0.0060(10) 0.0016(9)
C12 0.0270(9) 0.0481(11) 0.0291(11) -0.0078(10) 0.0032(9) -0.0050(8)
C13 0.0287(9) 0.0331(9) 0.0346(11) 0.0038(9) -0.0090(9) -0.0031(7)
C14 0.0396(10) 0.0305(9) 0.0530(15) 0.0098(10) -0.0129(11) -0.0052(8)
C15 0.0423(12) 0.0314(10) 0.0665(17) -0.0057(12) -0.0076(12) 0.0050(9)
C16 0.0361(11) 0.0427(12) 0.0523(16) -0.0077(11) 0.0007(11) 0.0045(9)
C17 0.0329(10) 0.0388(10) 0.0424(13) 0.0035(10) 0.0022(10) 0.0013(8)
C18 0.0283(9) 0.0358(9) 0.0263(10) 0.0037(8) -0.0030(8) 0.0067(8)
C19 0.0372(11) 0.0424(10) 0.0340(12) 0.0072(10) -0.0033(10) -0.0014(9)
C20 0.0460(13) 0.0604(15) 0.0369(13) 0.0160(12) 0.0053(12) -0.0004(11)
C21 0.0664(16) 0.0698(16) 0.0330(14) 0.0129(13) 0.0168(13) 0.0271(14)
C22 0.087(2) 0.0422(12) 0.0337(14) 0.0013(11) 0.0094(14) 0.0181(13)

loop_
_atom_type_symbol
_atom_type_description
_atom_type_scat_dispersion_real
_atom_type_scat_dispersion_imag
_atom_type_scat_source
C C 0.0033 0.0000 'International Tables Vol C Tables 4.2.6.8 and 6.1.1.4'
H H 0.0000 0.0000 'International Tables Vol C Tables 4.2.6.8 and 6.1.1.4'
N N 0.0061 0.0000 'International Tables Vol C Tables 4.2.6.8 and 6.1.1.4'

loop_
_geom_angle_atom_site_label_1
_geom_angle_atom_site_label_2
_geom_angle_atom_site_label_3
_geom_angle
C5 N1 C4 118.7(2)
C9 N2 C10 117.4(2)
C17 N3 C13 117.72(19)
C22 N4 C18 117.0(2)
C2 C1 C12 121.3(2)
C2 C1 H1A 119.4
C12 C1 H1A 119.4
C1 C2 C3 122.5(2)
C1 C2 C6 119.9(2)
C3 C2 C6 117.6(2)
C4 C3 C2 119.1(2)
C4 C3 H3A 120.4
C2 C3 H3A 120.4
C3 C4 N1 124.7(2)
C3 C4 H4A 117.7
N1 C4 H4A 117.7
N1 C5 C6 122.4(2)
N1 C5 C13 114.01(19)
C6 C5 C13 123.63(18)
C7 C6 C2 118.94(19)
C7 C6 C5 123.72(19)
C2 C6 C5 117.32(19)
C6 C7 C8 121.1(2)
C6 C7 H7A 119.5
C8 C7 H7A 119.5
C7 C8 C9 123.19(19)
C7 C8 C12 119.51(19)
C9 C8 C12 117.13(17)
N2 C9 C8 123.6(2)
N2 C9 C18 114.85(19)
C8 C9 C18 121.51(17)
C11 C10 N2 124.8(2)
C11 C10 H10A 117.6
N2 C10 H10A 117.6
C10 C11 C12 119.5(2)
C10 C11 H11A 120.2
C12 C11 H11A 120.2
C1 C12 C11 123.3(2)
C1 C12 C8 119.16(19)
C11 C12 C8 117.5(2)
N3 C13 C14 121.7(2)
N3 C13 C5 118.57(18)
C14 C13 C5 119.8(2)
C15 C14 C13 119.5(2)
C15 C14 H14A 120.3
C13 C14 H14A 120.3
C14 C15 C16 119.4(2)
C14 C15 H15A 120.3
C16 C15 H15A 120.3
C17 C16 C15 117.8(2)
C17 C16 H16A 121.1
C15 C16 H16A 121.1
N3 C17 C16 124.0(2)
N3 C17 H17A 118.0
C16 C17 H17A 118.0
N4 C18 C19 122.8(2)
N4 C18 C9 117.18(18)
C19 C18 C9 120.05(19)
C20 C19 C18 118.8(2)
C20 C19 H19A 120.6
C18 C19 H19A 120.6
C21 C20 C19 118.7(2)
C21 C20 H20A 120.6
C19 C20 H20A 120.6
C20 C21 C22 118.6(2)
C20 C21 H21A 120.7
C22 C21 H21A 120.7
N4 C22 C21 124.1(3)
N4 C22 H22A 117.9
C21 C22 H22A 117.9

loop_
_geom_bond_atom_site_label_1
_geom_bond_atom_site_label_2
_geom_bond_distance
N1 C5 1.317(3)
N1 C4 1.359(4)
N2 C9 1.317(3)
N2 C10 1.376(3)
N3 C17 1.334(3)
N3 C13 1.344(3)
N4 C22 1.329(3)
N4 C18 1.340(3)
C1 C2 1.385(4)
C1 C12 1.392(4)
C1 H1A 0.9400
C2 C3 1.423(3)
C2 C6 1.434(3)
C3 C4 1.344(4)
C3 H3A 0.9400
C4 H4A 0.9400
C5 C6 1.446(3)
C5 C13 1.489(3)
C6 C7 1.395(3)
C7 C8 1.395(3)
C7 H7A 0.9400
C8 C9 1.434(3)
C8 C12 1.434(3)
C9 C18 1.488(3)
C10 C11 1.336(4)
C10 H10A 0.9400
C11 C12 1.419(3)
C11 H11A 0.9400
C13 C14 1.395(3)
C14 C15 1.368(4)
C14 H14A 0.9400
C15 C16 1.382(4)
C15 H15A 0.9400
C16 C17 1.382(3)
C16 H16A 0.9400
C17 H17A 0.9400
C18 C19 1.386(3)
C19 C20 1.380(4)
C19 H19A 0.9400
C20 C21 1.373(4)
C20 H20A 0.9400
C21 C22 1.372(4)
C21 H21A 0.9400
C22 H22A 0.9400

loop_
_cod_related_entry_id
_cod_related_entry_code
_cod_related_entry_database
1 21156817 ChemSpider
